data_4072897
loop_
_publ_author_name
'Yamada, Junji'
'Fujiki, Michiya'
'Nomura, Kotohiro'

_publ_section_title
;
 Synthesis of Various (Arylimido)vanadium(V)&#x2212;Methyl Complexes
 Containing Ketimide Ligands and Reactions with Alcohols, Thiols, and
 Borates:&#x00A0; Implications for Unique Reactivity toward Alcohols
;
_journal_issue 10
_journal_name_full Organometallics
_journal_page_first 2579
_journal_paper_doi 10.1021/om061121w
_journal_volume 26
_journal_year 2007
_chemical_formula_moiety 'C54 H53 B F20 N3 O V '
_chemical_formula_sum 'C54 H53 B F20 N3 O V'
_chemical_formula_weight 1201.75
_space_group_IT_number 14
_symmetry_cell_setting monoclinic
_symmetry_Int_Tables_number 14
_symmetry_space_group_name_Hall '-P 2ybc'
_symmetry_space_group_name_H-M 'P 1 21/c 1'
_cell_angle_alpha 90.0000
_cell_angle_beta 93.897(13)
_cell_angle_gamma 90.0000
_cell_formula_units_Z 4
_cell_length_a 15.606(5)
_cell_length_b 15.262(4)
_cell_length_c 24.342(6)
_cell_measurement_reflns_used 34515
_cell_measurement_temperature 243.1
_cell_measurement_theta_max 27.6
_cell_measurement_theta_min 3.0
_cell_volume 5784(3)
_computing_cell_refinement PROCESS-AUTO
_computing_data_collection PROCESS-AUTO
_computing_data_reduction CrystalStructure
_computing_publication_material 'CrystalStructure 3.7.0'
_computing_structure_refinement CRYSTALS
_computing_structure_solution SIR92
_diffrn_detector_area_resol_mean 10.00
_diffrn_measured_fraction_theta_full 0.994
_diffrn_measured_fraction_theta_max 0.994
_diffrn_measurement_device_type 'Rigaku RAXIS-RAPID'
_diffrn_measurement_method \w
_diffrn_radiation_type 'Mo K\a'
_diffrn_radiation_wavelength 0.71075
_diffrn_reflns_av_R_equivalents 0.039
_diffrn_reflns_limit_h_max 19
_diffrn_reflns_limit_h_min -20
_diffrn_reflns_limit_k_max 19
_diffrn_reflns_limit_k_min -19
_diffrn_reflns_limit_l_max 31
_diffrn_reflns_limit_l_min -31
_diffrn_reflns_number 53601
_diffrn_reflns_theta_full 27.48
_diffrn_reflns_theta_max 27.48
_exptl_absorpt_coefficient_mu 0.275
_exptl_absorpt_correction_T_max 0.886
_exptl_absorpt_correction_T_min 0.551
_exptl_absorpt_correction_type multi-scan
_exptl_absorpt_process_details
;
    Higashi, T. (1995). Program for Absorption Correction.
    Rigaku Corporation, Tokyo, Japan.
;
_exptl_crystal_colour red
_exptl_crystal_density_diffrn 1.380
_exptl_crystal_density_method 'not measured'
_exptl_crystal_description block
_exptl_crystal_F_000 2456.00
_exptl_crystal_size_max 0.80
_exptl_crystal_size_mid 0.80
_exptl_crystal_size_min 0.44
_refine_diff_density_max 0.88
_refine_diff_density_min -0.38
_refine_ls_extinction_method none
_refine_ls_goodness_of_fit_ref 1.004
_refine_ls_hydrogen_treatment refall
_refine_ls_number_parameters 802
_refine_ls_number_reflns 7733
_refine_ls_R_factor_gt 0.0565
_refine_ls_shift/su_max 0.0015
_refine_ls_structure_factor_coef Fsqd
_refine_ls_weighting_details 'w = 1/[0.0039Fo^2^ + 1.0100\s(Fo^2^)]/(4Fo^2^)'
_refine_ls_weighting_scheme calc
_refine_ls_wR_factor_ref 0.1632
_reflns_number_gt 7671
_reflns_number_total 13206
_reflns_threshold_expression F^2^>2.0\s(F^2^)
_cod_data_source_file om061121wsi20061211_072857.cif
_cod_data_source_block '_Me2NV(NCtBu2)2(thf)2-B(C6'
_cod_original_formula_sum 'C54 H53 B F20 N3 O V '
_cod_database_code 4072897

loop_
_symmetry_equiv_pos_site_id
_symmetry_equiv_pos_as_xyz
1 +X,+Y,+Z
2 -X,1/2+Y,1/2-Z
3 -X,-Y,-Z
4 +X,1/2-Y,1/2+Z

loop_
_atom_site_label
_atom_site_type_symbol
_atom_site_fract_x
_atom_site_fract_y
_atom_site_fract_z
_atom_site_U_iso_or_equiv
_atom_site_adp_type
_atom_site_occupancy
_atom_site_symmetry_multiplicity
_atom_site_calc_flag
_atom_site_refinement_flags
V(1) V 0.34413(4) 0.26237(3) 0.51134(2) 0.04373(14) Uani 1.00 1 d .
F(1) F 0.78454(17) 0.11732(14) 0.61415(9) 0.0752(7) Uani 1.00 1 d .
F(2) F 0.6423(2) 0.0289(2) 0.58961(12) 0.1144(11) Uani 1.00 1 d .
F(3) F 0.51135(19) 0.0283(2) 0.65825(13) 0.1154(11) Uani 1.00 1 d .
F(4) F 0.52734(16) 0.12289(19) 0.75256(12) 0.0903(8) Uani 1.00 1 d .
F(5) F 0.67131(13) 0.20938(14) 0.77971(8) 0.0647(6) Uani 1.00 1 d .
F(6) F 0.66402(12) 0.33894(12) 0.69912(9) 0.0652(6) Uani 1.00 1 d .
F(7) F 0.64654(18) 0.50010(16) 0.73452(12) 0.0920(8) Uani 1.00 1 d .
F(8) F 0.7761(2) 0.58153(16) 0.79295(13) 0.1078(10) Uani 1.00 1 d .
F(9) F 0.92800(19) 0.49500(17) 0.81642(11) 0.0947(9) Uani 1.00 1 d .
F(10) F 0.94621(12) 0.33154(13) 0.78177(8) 0.0633(6) Uani 1.00 1 d .
F(11) F 0.79032(14) 0.30514(14) 0.61689(8) 0.0702(6) Uani 1.00 1 d .
F(12) F 0.8984(2) 0.33886(18) 0.54035(9) 0.0970(9) Uani 1.00 1 d .
F(13) F 1.0673(2) 0.2912(2) 0.55643(12) 0.1050(10) Uani 1.00 1 d .
F(14) F 1.12313(17) 0.2117(2) 0.65112(12) 0.0995(10) Uani 1.00 1 d .
F(15) F 1.01724(12) 0.17736(14) 0.72808(9) 0.0670(6) Uani 1.00 1 d .
F(16) F 0.83384(13) 0.25205(12) 0.84764(6) 0.0605(5) Uani 1.00 1 d .
F(17) F 0.88324(17) 0.13622(18) 0.92251(8) 0.0837(7) Uani 1.00 1 d .
F(18) F 0.93374(19) -0.02703(19) 0.89377(11) 0.0982(9) Uani 1.00 1 d .
F(19) F 0.93286(18) -0.07021(14) 0.78539(11) 0.0887(8) Uani 1.00 1 d .
F(20) F 0.88395(14) 0.04640(12) 0.70832(8) 0.0646(6) Uani 1.00 1 d .
O(1) O 0.33149(17) 0.13811(14) 0.53650(10) 0.0611(7) Uani 1.00 1 d .
N(1) N 0.43947(18) 0.25725(17) 0.48559(11) 0.0490(7) Uani 1.00 1 d .
N(2) N 0.35377(18) 0.33040(16) 0.57226(11) 0.0485(7) Uani 1.00 1 d .
N(3) N 0.26564(19) 0.2836(2) 0.45516(12) 0.0586(8) Uani 1.00 1 d .
C(1) C 0.5217(2) 0.2481(2) 0.46828(13) 0.0535(9) Uani 1.00 1 d .
C(2) C 0.5925(2) 0.2573(2) 0.50698(18) 0.0629(11) Uani 1.00 1 d .
C(3) C 0.6734(3) 0.2466(3) 0.4896(2) 0.0860(16) Uani 1.00 1 d .
C(4) C 0.6852(4) 0.2296(3) 0.4370(2) 0.100(2) Uani 1.00 1 d .
C(5) C 0.6186(4) 0.2194(2) 0.3980(2) 0.0985(19) Uani 1.00 1 d .
C(6) C 0.5314(3) 0.2288(2) 0.41312(17) 0.0753(13) Uani 1.00 1 d .
C(7) C 0.5806(2) 0.2784(3) 0.56546(18) 0.0787(13) Uani 1.00 1 d .
C(8) C 0.4555(4) 0.2215(4) 0.37297(19) 0.113(2) Uani 1.00 1 d .
C(9) C 0.3697(2) 0.3832(2) 0.61163(12) 0.0501(8) Uani 1.00 1 d .
C(10) C 0.3710(2) 0.3447(2) 0.67064(13) 0.0607(10) Uani 1.00 1 d .
C(11) C 0.2898(6) 0.3681(9) 0.6954(4) 0.269(6) Uani 1.00 1 d .
C(12) C 0.3801(7) 0.2497(4) 0.6694(2) 0.171(3) Uani 1.00 1 d .
C(13) C 0.4471(6) 0.3735(6) 0.7053(3) 0.215(4) Uani 1.00 1 d .
C(14) C 0.3850(3) 0.4814(2) 0.59799(18) 0.0764(13) Uani 1.00 1 d .
C(15) C 0.3262(6) 0.5385(4) 0.6245(5) 0.222(4) Uani 1.00 1 d .
C(16) C 0.4785(5) 0.5102(4) 0.6201(5) 0.198(4) Uani 1.00 1 d .
C(17) C 0.3912(7) 0.4936(3) 0.5393(2) 0.205(4) Uani 1.00 1 d .
C(18) C 0.2112(2) 0.3000(2) 0.41588(14) 0.0675(11) Uani 1.00 1 d .
C(19) C 0.1646(3) 0.2226(3) 0.3861(2) 0.0889(15) Uani 1.00 1 d .
C(20) C 0.0676(3) 0.2268(5) 0.3916(2) 0.127(2) Uani 1.00 1 d .
C(21) C 0.1835(5) 0.2208(6) 0.3251(2) 0.155(3) Uani 1.00 1 d .
C(22) C 0.1956(4) 0.1366(3) 0.4125(3) 0.144(2) Uani 1.00 1 d .
C(23) C 0.1930(3) 0.3968(3) 0.4031(2) 0.0892(16) Uani 1.00 1 d .
C(24) C 0.1384(4) 0.4178(5) 0.3486(2) 0.152(2) Uani 1.00 1 d .
C(25) C 0.2799(3) 0.4428(3) 0.3976(2) 0.1045(19) Uani 1.00 1 d .
C(26) C 0.1475(5) 0.4325(4) 0.4517(3) 0.157(3) Uani 1.00 1 d .
C(27) C 0.3989(3) 0.0723(2) 0.5281(2) 0.0893(16) Uani 1.00 1 d .
C(28) C 0.3653(5) -0.0093(3) 0.5468(2) 0.123(2) Uani 1.00 1 d .
C(29) C 0.3055(5) 0.0175(3) 0.5901(2) 0.126(2) Uani 1.00 1 d .
C(30) C 0.2634(3) 0.1021(3) 0.5661(2) 0.0947(17) Uani 1.00 1 d .
C(31) C 0.7354(2) 0.1706(2) 0.69831(12) 0.0481(8) Uani 1.00 1 d .
C(32) C 0.7239(2) 0.1219(2) 0.65078(14) 0.0595(10) Uani 1.00 1 d .
C(33) C 0.6487(3) 0.0740(2) 0.63722(18) 0.0750(13) Uani 1.00 1 d .
C(34) C 0.5833(2) 0.0745(2) 0.6712(2) 0.0751(13) Uani 1.00 1 d .
C(35) C 0.5918(2) 0.1215(2) 0.71849(17) 0.0664(11) Uani 1.00 1 d .
C(36) C 0.6671(2) 0.1665(2) 0.73104(13) 0.0524(9) Uani 1.00 1 d .
C(37) C 0.8052(2) 0.3239(2) 0.74087(12) 0.0459(8) Uani 1.00 1 d .
C(38) C 0.7316(2) 0.3731(2) 0.72924(13) 0.0524(9) Uani 1.00 1 d .
C(39) C 0.7205(2) 0.4573(2) 0.74678(17) 0.0649(11) Uani 1.00 1 d .
C(40) C 0.7856(3) 0.4990(2) 0.77581(18) 0.0704(12) Uani 1.00 1 d .
C(41) C 0.8617(2) 0.4552(2) 0.78740(14) 0.0655(11) Uani 1.00 1 d .
C(42) C 0.8702(2) 0.3714(2) 0.76944(12) 0.0518(9) Uani 1.00 1 d .
C(43) C 0.8958(2) 0.2360(2) 0.67572(12) 0.0471(8) Uani 1.00 1 d .
C(44) C 0.8731(2) 0.2788(2) 0.62705(12) 0.0554(9) Uani 1.00 1 d .
C(45) C 0.9279(3) 0.2982(2) 0.58711(13) 0.0669(11) Uani 1.00 1 d .
C(46) C 1.0120(3) 0.2745(2) 0.59480(17) 0.0719(12) Uani 1.00 1 d .
C(47) C 1.0397(2) 0.2333(2) 0.64255(18) 0.0678(11) Uani 1.00 1 d .
C(48) C 0.9822(2) 0.2152(2) 0.68158(13) 0.0559(9) Uani 1.00 1 d .
C(49) C 0.8587(2) 0.1566(2) 0.77290(12) 0.0453(8) Uani 1.00 1 d .
C(50) C 0.8591(2) 0.1737(2) 0.82883(12) 0.0483(8) Uani 1.00 1 d .
C(51) C 0.8841(2) 0.1142(2) 0.86909(12) 0.0594(10) Uani 1.00 1 d .
C(52) C 0.9090(2) 0.0323(2) 0.85499(16) 0.0663(11) Uani 1.00 1 d .
C(53) C 0.9089(2) 0.0105(2) 0.80045(16) 0.0604(10) Uani 1.00 1 d .
C(54) C 0.8834(2) 0.0721(2) 0.76128(12) 0.0495(8) Uani 1.00 1 d .
B(1) B 0.8247(2) 0.2221(2) 0.72150(13) 0.0443(8) Uani 1.00 1 d .
H(1) H 0.7219 0.2521 0.5152 0.104 Uiso 1.00 1 c R
H(2) H 0.7421 0.2235 0.4261 0.122 Uiso 1.00 1 c R
H(3) H 0.6297 0.2064 0.3610 0.122 Uiso 1.00 1 c R
H(4) H 0.5808 0.3403 0.5700 0.094 Uiso 1.00 1 c R
H(5) H 0.6260 0.2535 0.5883 0.094 Uiso 1.00 1 c R
H(6) H 0.5273 0.2554 0.5755 0.094 Uiso 1.00 1 c R
H(7) H 0.4353 0.1628 0.3722 0.137 Uiso 1.00 1 c R
H(8) H 0.4716 0.2375 0.3374 0.137 Uiso 1.00 1 c R
H(9) H 0.4112 0.2594 0.3836 0.137 Uiso 1.00 1 c R
H(10) H 0.2967 0.4223 0.7145 0.331 Uiso 1.00 1 c R
H(11) H 0.2757 0.3236 0.7205 0.331 Uiso 1.00 1 c R
H(12) H 0.2450 0.3733 0.6672 0.331 Uiso 1.00 1 c R
H(13) H 0.3246 0.2237 0.6661 0.203 Uiso 1.00 1 c R
H(14) H 0.4099 0.2303 0.7025 0.203 Uiso 1.00 1 c R
H(15) H 0.4112 0.2333 0.6389 0.203 Uiso 1.00 1 c R
H(16) H 0.4934 0.3341 0.7014 0.252 Uiso 1.00 1 c R
H(17) H 0.4335 0.3752 0.7427 0.252 Uiso 1.00 1 c R
H(18) H 0.4632 0.4304 0.6939 0.252 Uiso 1.00 1 c R
H(19) H 0.2754 0.5465 0.6013 0.276 Uiso 1.00 1 c R
H(20) H 0.3529 0.5937 0.6316 0.276 Uiso 1.00 1 c R
H(21) H 0.3120 0.5129 0.6583 0.276 Uiso 1.00 1 c R
H(22) H 0.4772 0.5317 0.6566 0.238 Uiso 1.00 1 c R
H(23) H 0.4988 0.5549 0.5971 0.237 Uiso 1.00 1 c R
H(24) H 0.5159 0.4611 0.6198 0.238 Uiso 1.00 1 c R
H(25) H 0.4500 0.4881 0.5320 0.247 Uiso 1.00 1 c R
H(26) H 0.3710 0.5502 0.5284 0.247 Uiso 1.00 1 c R
H(27) H 0.3585 0.4503 0.5191 0.247 Uiso 1.00 1 c R
H(28) H 0.0537 0.1964 0.4239 0.151 Uiso 1.00 1 c R
H(29) H 0.0386 0.2003 0.3603 0.151 Uiso 1.00 1 c R
H(30) H 0.0503 0.2863 0.3940 0.151 Uiso 1.00 1 c R
H(31) H 0.1419 0.2550 0.3044 0.185 Uiso 1.00 1 c R
H(32) H 0.1808 0.1620 0.3124 0.185 Uiso 1.00 1 c R
H(33) H 0.2391 0.2438 0.3207 0.185 Uiso 1.00 1 c R
H(34) H 0.2432 0.1147 0.3944 0.167 Uiso 1.00 1 c R
H(35) H 0.1500 0.0952 0.4095 0.167 Uiso 1.00 1 c R
H(36) H 0.2123 0.1462 0.4503 0.167 Uiso 1.00 1 c R
H(37) H 0.1747 0.4259 0.3192 0.180 Uiso 1.00 1 c R
H(38) H 0.1067 0.4700 0.3537 0.180 Uiso 1.00 1 c R
H(39) H 0.0997 0.3709 0.3399 0.180 Uiso 1.00 1 c R
H(40) H 0.3004 0.4646 0.4326 0.124 Uiso 1.00 1 c R
H(41) H 0.2726 0.4900 0.3723 0.124 Uiso 1.00 1 c R
H(42) H 0.3201 0.4022 0.3847 0.124 Uiso 1.00 1 c R
H(43) H 0.0874 0.4247 0.4446 0.192 Uiso 1.00 1 c R
H(44) H 0.1598 0.4930 0.4566 0.192 Uiso 1.00 1 c R
H(45) H 0.1662 0.4014 0.4842 0.192 Uiso 1.00 1 c R
H(46) H 0.4096 0.0688 0.4902 0.108 Uiso 1.00 1 c R
H(47) H 0.4506 0.0871 0.5489 0.108 Uiso 1.00 1 c R
H(48) H 0.3348 -0.0396 0.5174 0.149 Uiso 1.00 1 c R
H(49) H 0.4103 -0.0455 0.5622 0.149 Uiso 1.00 1 c R
H(50) H 0.2636 -0.0265 0.5951 0.152 Uiso 1.00 1 c R
H(51) H 0.3366 0.0289 0.6243 0.152 Uiso 1.00 1 c R
H(52) H 0.2476 0.1407 0.5944 0.115 Uiso 1.00 1 c R
H(53) H 0.2144 0.0893 0.5422 0.115 Uiso 1.00 1 c R

loop_
_atom_site_aniso_label
_atom_site_aniso_U_11
_atom_site_aniso_U_22
_atom_site_aniso_U_33
_atom_site_aniso_U_12
_atom_site_aniso_U_13
_atom_site_aniso_U_23
V(1) 0.0452(3) 0.0422(2) 0.0428(2) 0.0063(2) -0.0043(2) 0.0000(2)
F(1) 0.0888(17) 0.0797(14) 0.0566(11) -0.0012(12) 0.0014(11) -0.0192(10)
F(2) 0.137(2) 0.1027(19) 0.0973(19) -0.0251(17) -0.0416(19) -0.0323(15)
F(3) 0.088(2) 0.108(2) 0.142(2) -0.0473(16) -0.0461(18) 0.0150(18)
F(4) 0.0517(14) 0.111(2) 0.1085(19) -0.0136(12) 0.0050(13) 0.0351(15)
F(5) 0.0551(12) 0.0835(14) 0.0563(11) -0.0072(10) 0.0099(9) 0.0022(10)
F(6) 0.0506(12) 0.0649(12) 0.0781(13) 0.0091(9) -0.0104(10) -0.0013(10)
F(7) 0.0872(18) 0.0689(14) 0.120(2) 0.0286(12) 0.0118(15) -0.0016(13)
F(8) 0.136(2) 0.0588(14) 0.131(2) 0.0005(14) 0.0243(19) -0.0303(14)
F(9) 0.100(2) 0.0806(16) 0.1018(18) -0.0327(14) -0.0053(15) -0.0230(13)
F(10) 0.0496(11) 0.0750(13) 0.0641(11) -0.0131(9) -0.0051(9) 0.0008(9)
F(11) 0.0710(14) 0.0839(14) 0.0542(10) 0.0133(11) -0.0066(10) 0.0144(10)
F(12) 0.139(2) 0.1014(18) 0.0521(12) 0.0083(17) 0.0185(13) 0.0232(12)
F(13) 0.121(2) 0.108(2) 0.0936(18) -0.0025(17) 0.0653(17) 0.0154(15)
F(14) 0.0572(15) 0.124(2) 0.121(2) 0.0099(14) 0.0359(14) 0.0231(17)
F(15) 0.0458(11) 0.0862(14) 0.0681(12) 0.0045(10) -0.0019(9) 0.0172(11)
F(16) 0.0695(13) 0.0718(12) 0.0405(9) -0.0021(10) 0.0072(8) -0.0012(8)
F(17) 0.0925(18) 0.1174(19) 0.0407(10) -0.0038(14) 0.0004(10) 0.0159(11)
F(18) 0.103(2) 0.1054(19) 0.0853(16) 0.0181(15) -0.0032(14) 0.0510(14)
F(19) 0.102(2) 0.0637(13) 0.1012(18) 0.0244(12) 0.0124(15) 0.0198(12)
F(20) 0.0758(15) 0.0594(11) 0.0589(11) 0.0104(9) 0.0061(10) -0.0042(8)
O(1) 0.0714(17) 0.0449(11) 0.0673(14) 0.0043(11) 0.0061(12) 0.0011(10)
N(1) 0.0497(16) 0.0497(14) 0.0474(13) 0.0068(11) 0.0011(11) 0.0008(11)
N(2) 0.0506(16) 0.0453(13) 0.0491(13) 0.0026(11) -0.0005(11) 0.0000(11)
N(3) 0.0536(18) 0.0667(17) 0.0543(15) 0.0104(13) -0.0065(13) 0.0021(13)
C(1) 0.062(2) 0.0419(16) 0.0586(18) 0.0073(14) 0.0155(16) 0.0071(13)
C(2) 0.047(2) 0.0527(19) 0.090(2) 0.0092(15) 0.0096(18) 0.0082(17)
C(3) 0.063(2) 0.080(2) 0.118(4) 0.005(2) 0.027(2) 0.006(2)
C(4) 0.086(3) 0.092(3) 0.127(4) 0.014(2) 0.042(3) 0.026(3)
C(5) 0.145(5) 0.068(2) 0.091(3) 0.022(2) 0.071(3) 0.020(2)
C(6) 0.108(3) 0.059(2) 0.062(2) 0.014(2) 0.030(2) 0.0121(17)
C(7) 0.053(2) 0.097(3) 0.083(2) 0.012(2) -0.013(2) -0.012(2)
C(8) 0.178(6) 0.110(4) 0.053(2) 0.012(3) 0.023(3) -0.005(2)
C(9) 0.0487(19) 0.0494(16) 0.0522(17) 0.0016(14) 0.0041(14) -0.0047(14)
C(10) 0.062(2) 0.076(2) 0.0450(17) -0.0046(18) 0.0090(15) -0.0056(15)
C(11) 0.196(9) 0.391(16) 0.240(10) 0.148(10) 0.170(8) 0.207(11)
C(12) 0.345(12) 0.094(4) 0.069(3) 0.012(5) -0.017(5) 0.033(2)
C(13) 0.245(10) 0.265(10) 0.119(5) -0.144(8) -0.109(6) 0.086(6)
C(14) 0.108(3) 0.0434(18) 0.077(2) 0.002(2) 0.004(2) -0.0113(17)
C(15) 0.205(9) 0.069(3) 0.415(14) 0.060(4) 0.189(9) 0.055(6)
C(16) 0.142(7) 0.099(4) 0.352(14) -0.055(4) 0.017(8) 0.022(6)
C(17) 0.440(17) 0.070(3) 0.109(4) -0.071(6) 0.041(7) 0.016(3)
C(18) 0.051(2) 0.097(2) 0.0536(19) 0.0183(19) -0.0040(16) 0.0124(19)
C(19) 0.069(2) 0.120(3) 0.074(2) 0.005(2) -0.027(2) -0.010(2)
C(20) 0.078(3) 0.168(6) 0.130(5) -0.017(3) -0.023(3) -0.005(4)
C(21) 0.143(6) 0.237(9) 0.082(3) 0.027(5) -0.016(3) -0.042(4)
C(22) 0.153(6) 0.095(3) 0.171(6) -0.002(3) -0.083(5) -0.034(3)
C(23) 0.074(3) 0.102(3) 0.091(3) 0.022(2) -0.002(2) 0.044(2)
C(24) 0.100(4) 0.189(6) 0.161(5) 0.015(4) -0.038(4) 0.107(5)
C(25) 0.099(4) 0.102(3) 0.110(3) 0.005(3) -0.014(3) 0.039(3)
C(26) 0.201(8) 0.111(4) 0.169(6) 0.085(5) 0.079(6) 0.050(4)
C(27) 0.117(4) 0.056(2) 0.097(3) 0.010(2) 0.020(2) 0.002(2)
C(28) 0.189(7) 0.064(2) 0.120(4) 0.011(3) 0.033(4) 0.007(2)
C(29) 0.177(6) 0.077(3) 0.127(4) -0.007(3) 0.037(4) 0.021(3)
C(30) 0.102(4) 0.082(3) 0.102(3) -0.019(2) 0.022(3) 0.006(2)
C(31) 0.0481(19) 0.0464(15) 0.0484(16) 0.0022(13) -0.0082(14) 0.0023(13)
C(32) 0.067(2) 0.0552(18) 0.0545(19) 0.0004(16) -0.0117(18) -0.0023(15)
C(33) 0.091(3) 0.059(2) 0.070(2) -0.006(2) -0.034(2) -0.0083(18)
C(34) 0.063(2) 0.069(2) 0.089(2) -0.0183(19) -0.025(2) 0.014(2)
C(35) 0.050(2) 0.070(2) 0.078(2) -0.0043(17) -0.0093(19) 0.026(2)
C(36) 0.0465(19) 0.0548(18) 0.0548(18) -0.0024(14) -0.0050(15) 0.0118(14)
C(37) 0.0459(18) 0.0526(16) 0.0397(14) -0.0040(13) 0.0063(12) 0.0018(12)
C(38) 0.052(2) 0.0529(18) 0.0520(17) 0.0029(14) 0.0034(15) 0.0006(14)
C(39) 0.066(2) 0.0554(19) 0.075(2) 0.0084(17) 0.0181(19) -0.0012(17)
C(40) 0.085(3) 0.0504(19) 0.077(2) -0.0026(19) 0.018(2) -0.0117(17)
C(41) 0.076(2) 0.063(2) 0.058(2) -0.0219(19) 0.0077(19) -0.0116(17)
C(42) 0.0489(19) 0.0610(19) 0.0452(16) -0.0098(15) 0.0014(14) 0.0003(14)
C(43) 0.0515(18) 0.0500(16) 0.0398(14) -0.0036(14) 0.0033(13) -0.0002(12)
C(44) 0.065(2) 0.0575(19) 0.0440(16) 0.0054(16) 0.0028(15) 0.0003(14)
C(45) 0.095(3) 0.064(2) 0.0436(17) 0.003(2) 0.0135(18) 0.0078(15)
C(46) 0.082(3) 0.071(2) 0.067(2) -0.003(2) 0.035(2) 0.0030(19)
C(47) 0.058(2) 0.070(2) 0.078(2) 0.0021(18) 0.0241(19) 0.0036(19)
C(48) 0.054(2) 0.061(2) 0.0535(17) -0.0013(15) 0.0089(15) 0.0016(15)
C(49) 0.0370(16) 0.0548(17) 0.0438(15) -0.0024(13) 0.0006(12) 0.0050(13)
C(50) 0.0419(17) 0.0589(18) 0.0442(15) -0.0044(14) 0.0029(13) 0.0032(13)
C(51) 0.049(2) 0.087(2) 0.0424(16) -0.0092(18) 0.0005(14) 0.0151(16)
C(52) 0.056(2) 0.075(2) 0.067(2) 0.0029(18) 0.0012(18) 0.0302(19)
C(53) 0.049(2) 0.0561(19) 0.076(2) 0.0043(15) 0.0052(17) 0.0134(17)
C(54) 0.0408(18) 0.0592(18) 0.0486(16) 0.0001(14) 0.0040(13) 0.0058(14)
B(1) 0.0419(19) 0.0506(18) 0.0399(15) -0.0004(14) -0.0017(14) -0.0010(14)

loop_
_atom_type_symbol
_atom_type_description
_atom_type_scat_dispersion_real
_atom_type_scat_dispersion_imag
_atom_type_scat_source
H H 0.000 0.000
;
International Tables for Crystallography
(1992, Vol. C, Table 6.1.1.4)
;
B B 0.001 0.001
;
International Tables for Crystallography
(1992, Vol. C, Tables 4.2.6.8 and 6.1.1.4)
;
F F 0.017 0.010
;
International Tables for Crystallography
(1992, Vol. C, Tables 4.2.6.8 and 6.1.1.4)
;
N N 0.006 0.003
;
International Tables for Crystallography
(1992, Vol. C, Tables 4.2.6.8 and 6.1.1.4)
;
O O 0.011 0.006
;
International Tables for Crystallography
(1992, Vol. C, Tables 4.2.6.8 and 6.1.1.4)
;
V V 0.300 0.529
;
International Tables for Crystallography
(1992, Vol. C, Tables 4.2.6.8 and 6.1.1.4)
;
C C 0.003 0.002
;
International Tables for Crystallography
(1992, Vol. C, Tables 4.2.6.8 and 6.1.1.4)
;

loop_
_geom_angle_atom_site_label_1
_geom_angle_atom_site_label_2
_geom_angle_atom_site_label_3
_geom_angle
O(1) V(1) N(1) 100.40(12)
O(1) V(1) N(2) 107.27(10)
O(1) V(1) N(3) 109.02(12)
N(1) V(1) N(2) 108.11(13)
N(1) V(1) N(3) 107.65(13)
N(2) V(1) N(3) 122.22(13)
V(1) O(1) C(27) 120.9(2)
V(1) O(1) C(30) 127.4(2)
C(27) O(1) C(30) 111.6(3)
V(1) N(1) C(1) 174.6(2)
V(1) N(2) C(9) 171.6(2)
V(1) N(3) C(18) 178.9(3)
N(1) C(1) C(2) 119.1(3)
N(1) C(1) C(6) 118.6(3)
C(2) C(1) C(6) 122.3(3)
C(1) C(2) C(3) 118.7(4)
C(1) C(2) C(7) 121.3(3)
C(3) C(2) C(7) 120.0(4)
C(2) C(3) C(4) 120.7(5)
C(3) C(4) C(5) 122.9(5)
C(4) C(5) C(6) 119.8(5)
C(1) C(6) C(5) 115.7(4)
C(1) C(6) C(8) 121.0(4)
C(5) C(6) C(8) 123.3(4)
N(2) C(9) C(10) 116.8(2)
N(2) C(9) C(14) 118.5(2)
C(10) C(9) C(14) 124.7(2)
C(9) C(10) C(11) 109.1(5)
C(9) C(10) C(12) 110.7(3)
C(9) C(10) C(13) 112.1(4)
C(11) C(10) C(12) 109.5(7)
C(11) C(10) C(13) 111.9(6)
C(12) C(10) C(13) 103.5(5)
C(9) C(14) C(15) 111.9(4)
C(9) C(14) C(16) 110.2(4)
C(9) C(14) C(17) 110.8(3)
C(15) C(14) C(16) 106.2(5)
C(15) C(14) C(17) 116.7(6)
C(16) C(14) C(17) 100.2(6)
N(3) C(18) C(19) 118.5(3)
N(3) C(18) C(23) 116.8(3)
C(19) C(18) C(23) 124.6(3)
C(18) C(19) C(20) 111.5(4)
C(18) C(19) C(21) 110.6(4)
C(18) C(19) C(22) 109.6(4)
C(20) C(19) C(21) 109.9(4)
C(20) C(19) C(22) 106.7(5)
C(21) C(19) C(22) 108.4(5)
C(18) C(23) C(24) 117.0(4)
C(18) C(23) C(25) 107.7(3)
C(18) C(23) C(26) 106.0(4)
C(24) C(23) C(25) 105.5(4)
C(24) C(23) C(26) 109.3(5)
C(25) C(23) C(26) 111.4(4)
O(1) C(27) C(28) 105.4(4)
C(27) C(28) C(29) 104.0(4)
C(28) C(29) C(30) 103.3(5)
O(1) C(30) C(29) 101.5(4)
C(32) C(31) C(36) 113.6(3)
C(32) C(31) B(1) 126.8(3)
C(36) C(31) B(1) 119.3(2)
F(1) C(32) C(31) 121.8(3)
F(1) C(32) C(33) 115.6(3)
C(31) C(32) C(33) 122.6(3)
F(2) C(33) C(32) 118.8(4)
F(2) C(33) C(34) 120.9(4)
C(32) C(33) C(34) 120.4(3)
F(3) C(34) C(33) 120.3(4)
F(3) C(34) C(35) 120.6(4)
C(33) C(34) C(35) 119.1(4)
F(4) C(35) C(34) 119.8(3)
F(4) C(35) C(36) 121.1(3)
C(34) C(35) C(36) 119.0(3)
F(5) C(36) C(31) 119.5(2)
F(5) C(36) C(35) 115.2(3)
C(31) C(36) C(35) 125.3(3)
C(38) C(37) C(42) 112.7(2)
C(38) C(37) B(1) 128.0(2)
C(42) C(37) B(1) 119.2(2)
F(6) C(38) C(37) 120.6(2)
F(6) C(38) C(39) 114.9(3)
C(37) C(38) C(39) 124.4(3)
F(7) C(39) C(38) 120.8(3)
F(7) C(39) C(40) 119.3(3)
C(38) C(39) C(40) 119.8(3)
F(8) C(40) C(39) 120.6(4)
F(8) C(40) C(41) 120.4(3)
C(39) C(40) C(41) 119.0(3)
F(9) C(41) C(40) 120.4(3)
F(9) C(41) C(42) 120.0(3)
C(40) C(41) C(42) 119.5(3)
F(10) C(42) C(37) 118.4(2)
F(10) C(42) C(41) 117.1(3)
C(37) C(42) C(41) 124.4(3)
C(44) C(43) C(48) 112.9(3)
C(44) C(43) B(1) 120.0(3)
C(48) C(43) B(1) 126.9(2)
F(11) C(44) C(43) 118.8(3)
F(11) C(44) C(45) 116.0(3)
C(43) C(44) C(45) 125.2(3)
F(12) C(45) C(44) 120.3(4)
F(12) C(45) C(46) 120.5(3)
C(44) C(45) C(46) 119.2(3)
F(13) C(46) C(45) 121.0(3)
F(13) C(46) C(47) 119.9(4)
C(45) C(46) C(47) 119.1(4)
F(14) C(47) C(46) 119.5(4)
F(14) C(47) C(48) 120.8(3)
C(46) C(47) C(48) 119.7(3)
F(15) C(48) C(43) 121.3(3)
F(15) C(48) C(47) 114.7(3)
C(43) C(48) C(47) 124.0(3)
C(50) C(49) C(54) 113.2(2)
C(50) C(49) B(1) 127.3(2)
C(54) C(49) B(1) 119.2(2)
F(16) C(50) C(49) 121.2(2)
F(16) C(50) C(51) 114.8(2)
C(49) C(50) C(51) 124.0(3)
F(17) C(51) C(50) 120.3(3)
F(17) C(51) C(52) 119.7(3)
C(50) C(51) C(52) 120.0(3)
F(18) C(52) C(51) 121.0(3)
F(18) C(52) C(53) 119.8(3)
C(51) C(52) C(53) 119.2(3)
F(19) C(53) C(52) 120.4(3)
F(19) C(53) C(54) 120.6(3)
C(52) C(53) C(54) 119.1(3)
F(20) C(54) C(49) 119.2(2)
F(20) C(54) C(53) 116.3(2)
C(49) C(54) C(53) 124.5(3)
C(31) B(1) C(37) 112.0(2)
C(31) B(1) C(43) 114.8(2)
C(31) B(1) C(49) 100.8(2)
C(37) B(1) C(43) 102.6(2)
C(37) B(1) C(49) 113.9(2)
C(43) B(1) C(49) 113.2(2)
C(2) C(3) H(1) 119.8
C(4) C(3) H(1) 119.5
C(3) C(4) H(2) 118.7
C(5) C(4) H(2) 118.4
C(4) C(5) H(3) 120.2
C(6) C(5) H(3) 120.0
C(2) C(7) H(4) 109.1
C(2) C(7) H(5) 109.7
C(2) C(7) H(6) 109.7
H(4) C(7) H(5) 109.5
H(4) C(7) H(6) 109.5
H(5) C(7) H(6) 109.5
C(6) C(8) H(7) 109.4
C(6) C(8) H(8) 109.3
C(6) C(8) H(9) 109.7
H(7) C(8) H(8) 109.5
H(7) C(8) H(9) 109.5
H(8) C(8) H(9) 109.5
C(10) C(11) H(10) 109.7
C(10) C(11) H(11) 109.3
C(10) C(11) H(12) 109.4
H(10) C(11) H(11) 109.5
H(10) C(11) H(12) 109.5
H(11) C(11) H(12) 109.5
C(10) C(12) H(13) 109.2
C(10) C(12) H(14) 109.7
C(10) C(12) H(15) 109.5
H(13) C(12) H(14) 109.5
H(13) C(12) H(15) 109.5
H(14) C(12) H(15) 109.5
C(10) C(13) H(16) 110.0
C(10) C(13) H(17) 109.4
C(10) C(13) H(18) 109.0
H(16) C(13) H(17) 109.5
H(16) C(13) H(18) 109.5
H(17) C(13) H(18) 109.5
C(14) C(15) H(19) 109.8
C(14) C(15) H(20) 109.3
C(14) C(15) H(21) 109.3
H(19) C(15) H(20) 109.5
H(19) C(15) H(21) 109.5
H(20) C(15) H(21) 109.5
C(14) C(16) H(22) 109.6
C(14) C(16) H(23) 109.5
C(14) C(16) H(24) 109.3
H(22) C(16) H(23) 109.5
H(22) C(16) H(24) 109.5
H(23) C(16) H(24) 109.5
C(14) C(17) H(25) 107.6
C(14) C(17) H(26) 110.3
C(14) C(17) H(27) 110.5
H(25) C(17) H(26) 109.5
H(25) C(17) H(27) 109.5
H(26) C(17) H(27) 109.5
C(19) C(20) H(28) 109.5
C(19) C(20) H(29) 109.4
C(19) C(20) H(30) 109.4
H(28) C(20) H(29) 109.5
H(28) C(20) H(30) 109.5
H(29) C(20) H(30) 109.5
C(19) C(21) H(31) 109.5
C(19) C(21) H(32) 109.0
C(19) C(21) H(33) 109.9
H(31) C(21) H(32) 109.5
H(31) C(21) H(33) 109.5
H(32) C(21) H(33) 109.5
C(19) C(22) H(34) 110.0
C(19) C(22) H(35) 108.9
C(19) C(22) H(36) 109.5
H(34) C(22) H(35) 109.5
H(34) C(22) H(36) 109.5
H(35) C(22) H(36) 109.5
C(23) C(24) H(37) 110.2
C(23) C(24) H(38) 108.6
C(23) C(24) H(39) 109.6
H(37) C(24) H(38) 109.5
H(37) C(24) H(39) 109.5
H(38) C(24) H(39) 109.5
C(23) C(25) H(40) 109.1
C(23) C(25) H(41) 109.6
C(23) C(25) H(42) 109.7
H(40) C(25) H(41) 109.5
H(40) C(25) H(42) 109.5
H(41) C(25) H(42) 109.5
C(23) C(26) H(43) 108.7
C(23) C(26) H(44) 110.1
C(23) C(26) H(45) 109.6
H(43) C(26) H(44) 109.5
H(43) C(26) H(45) 109.5
H(44) C(26) H(45) 109.5
O(1) C(27) H(46) 110.2
O(1) C(27) H(47) 110.5
C(28) C(27) H(46) 110.5
C(28) C(27) H(47) 110.6
H(46) C(27) H(47) 109.5
C(27) C(28) H(48) 110.9
C(27) C(28) H(49) 110.6
C(29) C(28) H(48) 110.8
C(29) C(28) H(49) 110.9
H(48) C(28) H(49) 109.5
C(28) C(29) H(50) 111.1
C(28) C(29) H(51) 110.9
C(30) C(29) H(50) 111.1
C(30) C(29) H(51) 110.8
H(50) C(29) H(51) 109.5
O(1) C(30) H(52) 111.4
O(1) C(30) H(53) 111.3
C(29) C(30) H(52) 111.7
C(29) C(30) H(53) 111.3
H(52) C(30) H(53) 109.5

loop_
_geom_bond_atom_site_label_1
_geom_bond_atom_site_label_2
_geom_bond_distance
V(1) O(1) 2.007(2)
V(1) N(1) 1.655(2)
V(1) N(2) 1.808(2)
V(1) N(3) 1.802(2)
F(1) C(32) 1.345(4)
F(2) C(33) 1.346(5)
F(3) C(34) 1.346(5)
F(4) C(35) 1.347(5)
F(5) C(36) 1.351(3)
F(6) C(38) 1.348(3)
F(7) C(39) 1.343(4)
F(8) C(40) 1.339(4)
F(9) C(41) 1.356(4)
F(10) C(42) 1.348(4)
F(11) C(44) 1.359(4)
F(12) C(45) 1.349(4)
F(13) C(46) 1.339(5)
F(14) C(47) 1.346(4)
F(15) C(48) 1.352(4)
F(16) C(50) 1.349(3)
F(17) C(51) 1.344(3)
F(18) C(52) 1.346(4)
F(19) C(53) 1.345(4)
F(20) C(54) 1.348(3)
O(1) C(27) 1.479(5)
O(1) C(30) 1.433(6)
N(1) C(1) 1.385(4)
N(2) C(9) 1.264(4)
N(3) C(18) 1.260(4)
C(1) C(2) 1.409(5)
C(1) C(6) 1.393(5)
C(2) C(3) 1.369(6)
C(2) C(7) 1.483(6)
C(3) C(4) 1.331(9)
C(4) C(5) 1.368(9)
C(5) C(6) 1.441(8)
C(6) C(8) 1.488(7)
C(9) C(10) 1.550(4)
C(9) C(14) 1.558(4)
C(10) C(11) 1.484(11)
C(10) C(12) 1.457(7)
C(10) C(13) 1.475(9)
C(14) C(15) 1.449(11)
C(14) C(16) 1.583(10)
C(14) C(17) 1.451(8)
C(18) C(19) 1.542(6)
C(18) C(23) 1.533(6)
C(19) C(20) 1.530(7)
C(19) C(21) 1.534(8)
C(19) C(22) 1.526(8)
C(23) C(24) 1.561(8)
C(23) C(25) 1.539(7)
C(23) C(26) 1.523(9)
C(27) C(28) 1.438(7)
C(28) C(29) 1.511(10)
C(29) C(30) 1.545(8)
C(31) C(32) 1.376(4)
C(31) C(36) 1.375(4)
C(31) B(1) 1.665(4)
C(32) C(33) 1.402(6)
C(33) C(34) 1.357(7)
C(34) C(35) 1.354(6)
C(35) C(36) 1.376(5)
C(37) C(38) 1.385(4)
C(37) C(42) 1.394(4)
C(37) B(1) 1.657(4)
C(38) C(39) 1.369(5)
C(39) C(40) 1.356(5)
C(40) C(41) 1.375(6)
C(41) C(42) 1.361(5)
C(43) C(44) 1.378(4)
C(43) C(48) 1.384(5)
C(43) B(1) 1.638(4)
C(44) C(45) 1.370(5)
C(45) C(46) 1.362(6)
C(46) C(47) 1.366(5)
C(47) C(48) 1.378(5)
C(49) C(50) 1.386(4)
C(49) C(54) 1.381(4)
C(49) B(1) 1.661(4)
C(50) C(51) 1.373(4)
C(51) C(52) 1.360(5)
C(52) C(53) 1.369(5)
C(53) C(54) 1.378(4)
C(3) H(1) 0.950
C(4) H(2) 0.950
C(5) H(3) 0.950
C(7) H(4) 0.950
C(7) H(5) 0.950
C(7) H(6) 0.950
C(8) H(7) 0.950
C(8) H(8) 0.950
C(8) H(9) 0.950
C(11) H(10) 0.950
C(11) H(11) 0.950
C(11) H(12) 0.950
C(12) H(13) 0.950
C(12) H(14) 0.950
C(12) H(15) 0.950
C(13) H(16) 0.950
C(13) H(17) 0.950
C(13) H(18) 0.950
C(15) H(19) 0.950
C(15) H(20) 0.950
C(15) H(21) 0.950
C(16) H(22) 0.950
C(16) H(23) 0.950
C(16) H(24) 0.950
C(17) H(25) 0.950
C(17) H(26) 0.950
C(17) H(27) 0.950
C(20) H(28) 0.950
C(20) H(29) 0.950
C(20) H(30) 0.950
C(21) H(31) 0.950
C(21) H(32) 0.950
C(21) H(33) 0.950
C(22) H(34) 0.950
C(22) H(35) 0.950
C(22) H(36) 0.950
C(24) H(37) 0.950
C(24) H(38) 0.950
C(24) H(39) 0.950
C(25) H(40) 0.950
C(25) H(41) 0.950
C(25) H(42) 0.950
C(26) H(43) 0.950
C(26) H(44) 0.950
C(26) H(45) 0.950
C(27) H(46) 0.950
C(27) H(47) 0.950
C(28) H(48) 0.950
C(28) H(49) 0.950
C(29) H(50) 0.950
C(29) H(51) 0.950
C(30) H(52) 0.950
C(30) H(53) 0.950

loop_
_geom_contact_atom_site_label_1
_geom_contact_atom_site_label_2
_geom_contact_distance
_geom_contact_site_symmetry_2
F(2) C(22) 3.577(7) 3_656
F(2) C(27) 3.279(5) 3_656
F(2) C(28) 3.328(7) 3_656
F(3) C(27) 3.580(6) .
F(3) C(28) 3.471(7) .
F(3) C(29) 3.518(8) .
F(4) F(7) 3.330(3) 2_646
F(4) C(12) 3.535(8) .
F(4) C(16) 3.552(11) 2_646
F(5) C(5) 3.236(6) 4_555
F(5) C(15) 3.496(10) 2_646
F(6) C(7) 3.544(4) .
F(6) C(13) 3.439(10) .
F(7) F(4) 3.330(3) 2_656
F(7) C(25) 3.595(6) 3_666
F(8) F(14) 2.825(4) 2_756
F(8) C(29) 3.342(8) 2_656
F(8) C(30) 3.540(6) 2_656
F(9) F(14) 3.504(4) 2_756
F(9) F(15) 3.127(3) 2_756
F(9) F(19) 3.547(4) 2_756
F(9) F(20) 3.135(3) 2_756
F(10) F(19) 2.984(3) 2_756
F(10) C(20) 3.292(7) 4_655
F(11) C(3) 3.599(6) .
F(11) C(7) 3.448(4) .
F(12) F(17) 2.887(2) 4_554
F(12) C(26) 3.571(7) 3_666
F(13) F(18) 3.028(4) 2_756
F(14) F(8) 2.825(4) 2_746
F(14) F(9) 3.504(4) 2_746
F(14) C(30) 3.533(6) 1_655
F(15) F(9) 3.127(3) 2_746
F(16) C(4) 3.299(7) 4_555
F(17) F(12) 2.887(2) 4_555
F(18) F(13) 3.028(4) 2_746
F(18) C(45) 3.444(5) 2_746
F(18) C(46) 3.152(5) 2_746
F(19) F(9) 3.547(4) 2_746
F(19) F(10) 2.984(3) 2_746
F(19) C(42) 3.546(4) 2_746
F(19) C(47) 3.485(4) 2_746
F(20) F(9) 3.135(3) 2_746
C(3) F(11) 3.599(6) .
C(4) F(16) 3.299(7) 4_554
C(4) C(28) 3.481(7) 3_656
C(5) F(5) 3.236(6) 4_554
C(5) C(28) 3.478(7) 3_656
C(7) F(6) 3.544(4) .
C(7) F(11) 3.448(4) .
C(12) F(4) 3.535(8) .
C(13) F(6) 3.439(10) .
C(15) F(5) 3.496(10) 2_656
C(15) C(51) 3.493(10) 2_656
C(16) F(4) 3.552(11) 2_656
C(20) F(10) 3.292(7) 4_454
C(22) F(2) 3.577(7) 3_656
C(24) C(40) 3.560(8) 3_666
C(25) F(7) 3.595(6) 3_666
C(26) F(12) 3.571(7) 3_666
C(27) F(2) 3.279(5) 3_656
C(27) F(3) 3.580(6) .
C(28) F(2) 3.328(7) 3_656
C(28) F(3) 3.471(7) .
C(28) C(4) 3.481(7) 3_656
C(28) C(5) 3.478(7) 3_656
C(29) F(3) 3.518(8) .
C(29) F(8) 3.342(8) 2_646
C(30) F(8) 3.540(6) 2_646
C(30) F(14) 3.533(6) 1_455
C(40) C(24) 3.560(8) 3_666
C(42) F(19) 3.546(4) 2_756
C(45) F(18) 3.444(5) 2_756
C(46) F(18) 3.152(5) 2_756
C(47) F(19) 3.485(4) 2_756
C(51) C(15) 3.493(10) 2_646
F(1) H(1) 3.267 .
F(1) H(5) 3.259 .
F(1) H(34) 3.572 3_656
F(1) H(35) 3.460 3_656
F(2) H(5) 3.438 .
F(2) H(7) 3.323 3_656
F(2) H(34) 2.837 3_656
F(2) H(46) 2.537 3_656
F(2) H(47) 3.214 .
F(2) H(48) 2.659 3_656
F(3) H(7) 3.136 3_656
F(3) H(15) 3.514 .
F(3) H(17) 3.425 2_646
F(3) H(47) 2.906 .
F(3) H(49) 2.953 .
F(3) H(51) 2.796 .
F(4) H(8) 3.131 4_555
F(4) H(14) 2.688 .
F(4) H(16) 3.483 .
F(4) H(18) 3.212 2_646
F(4) H(20) 3.305 2_646
F(4) H(22) 2.617 2_646
F(5) H(3) 2.482 4_555
F(5) H(8) 3.596 4_555
F(5) H(20) 2.834 2_646
F(5) H(21) 3.359 2_646
F(6) H(4) 3.319 .
F(6) H(5) 3.019 .
F(6) H(16) 2.668 .
F(6) H(18) 3.426 .
F(6) H(24) 3.456 .
F(6) H(41) 3.324 3_666
F(7) H(16) 3.539 .
F(7) H(18) 3.148 .
F(7) H(22) 3.183 .
F(7) H(24) 3.397 .
F(7) H(37) 3.356 3_666
F(7) H(41) 2.970 3_666
F(7) H(42) 3.336 3_666
F(7) H(51) 3.458 2_656
F(8) H(13) 2.896 2_656
F(8) H(37) 2.889 3_666
F(8) H(50) 3.280 2_656
F(8) H(51) 2.877 2_656
F(8) H(52) 2.935 2_656
F(9) H(29) 3.571 4_655
F(10) H(29) 2.364 4_655
F(10) H(30) 3.567 4_655
F(10) H(31) 3.339 4_655
F(11) H(1) 2.750 .
F(11) H(4) 3.431 .
F(11) H(5) 2.727 .
F(11) H(41) 3.293 3_666
F(12) H(1) 3.080 .
F(12) H(44) 2.724 3_666
F(13) H(28) 3.529 1_655
F(13) H(43) 3.431 1_655
F(13) H(45) 2.945 1_655
F(14) H(11) 3.300 1_655
F(14) H(12) 3.123 1_655
F(14) H(13) 3.146 1_655
F(14) H(52) 2.687 1_655
F(15) H(31) 2.795 4_655
F(15) H(37) 3.564 4_655
F(15) H(39) 3.023 4_655
F(16) H(2) 2.491 4_555
F(16) H(3) 3.285 4_555
F(16) H(29) 3.271 4_655
F(16) H(30) 3.536 4_655
F(17) H(2) 3.076 4_555
F(17) H(19) 2.854 2_646
F(17) H(30) 2.987 4_655
F(17) H(43) 3.327 4_655
F(18) H(12) 3.426 2_646
F(18) H(19) 3.461 2_646
F(18) H(38) 3.058 4_655
F(18) H(43) 3.052 4_655
F(19) H(10) 3.584 2_646
F(19) H(12) 3.196 2_646
F(19) H(32) 3.194 3_656
F(19) H(38) 3.443 4_655
F(20) H(32) 3.364 3_656
C(1) H(23) 3.407 3_666
C(1) H(26) 3.503 3_666
C(1) H(49) 3.368 3_656
C(2) H(26) 3.125 3_666
C(2) H(48) 3.574 3_656
C(3) H(26) 3.203 3_666
C(3) H(48) 3.166 3_656
C(3) H(49) 3.534 3_656
C(4) H(20) 3.207 3_666
C(4) H(26) 3.589 3_666
C(4) H(48) 3.128 3_656
C(4) H(49) 3.181 3_656
C(4) H(50) 3.308 3_656
C(5) H(20) 2.983 3_666
C(5) H(48) 3.477 3_656
C(5) H(49) 2.871 3_656
C(5) H(50) 3.469 3_656
C(6) H(20) 3.472 3_666
C(6) H(23) 3.342 3_666
C(6) H(49) 2.990 3_656
C(7) H(26) 3.587 3_666
C(8) H(17) 3.494 4_554
C(8) H(23) 3.552 3_666
C(11) H(32) 3.445 4_555
C(16) H(42) 3.424 3_666
C(17) H(25) 3.133 3_666
C(21) H(11) 3.084 4_554
C(25) H(23) 3.449 3_666
C(25) H(24) 3.560 3_666
C(31) H(5) 3.327 .
C(32) H(5) 2.893 .
C(33) H(5) 2.998 .
C(33) H(34) 3.451 3_656
C(34) H(5) 3.488 .
C(34) H(47) 3.515 .
C(35) H(14) 3.289 .
C(35) H(22) 3.567 2_646
C(36) H(20) 3.557 2_646
C(36) H(21) 3.569 2_646
C(38) H(41) 3.233 3_666
C(39) H(37) 2.965 3_666
C(39) H(41) 3.017 3_666
C(39) H(51) 3.496 2_656
C(40) H(37) 2.692 3_666
C(40) H(50) 3.309 2_656
C(40) H(51) 3.223 2_656
C(41) H(37) 3.187 3_666
C(41) H(50) 3.584 2_656
C(42) H(29) 3.493 4_655
C(44) H(1) 3.503 .
C(45) H(44) 3.600 3_666
C(50) H(2) 3.462 4_555
C(50) H(19) 3.400 2_646
C(50) H(29) 3.440 4_655
C(50) H(30) 3.338 4_655
C(51) H(19) 2.834 2_646
C(51) H(21) 3.453 2_646
C(51) H(30) 3.030 4_655
C(51) H(39) 3.493 4_655
C(52) H(12) 3.433 2_646
C(52) H(19) 3.143 2_646
C(52) H(21) 3.455 2_646
C(52) H(38) 3.088 4_655
C(52) H(39) 3.364 4_655
C(52) H(43) 3.480 4_655
C(53) H(10) 3.475 2_646
C(53) H(12) 3.322 2_646
C(53) H(38) 3.279 4_655
C(53) H(39) 3.560 4_655
H(1) F(1) 3.267 .
H(1) F(11) 2.750 .
H(1) F(12) 3.080 .
H(1) C(44) 3.503 .
H(1) H(26) 3.482 3_666
H(1) H(48) 3.442 3_656
H(2) F(16) 2.491 4_554
H(2) F(17) 3.076 4_554
H(2) C(50) 3.462 4_554
H(2) H(19) 3.580 3_666
H(2) H(20) 3.417 3_666
H(2) H(48) 3.383 3_656
H(2) H(50) 3.052 3_656
H(3) F(5) 2.482 4_554
H(3) F(16) 3.285 4_554
H(3) H(20) 3.067 3_666
H(3) H(49) 3.175 3_656
H(3) H(50) 3.349 3_656
H(4) F(6) 3.319 .
H(4) F(11) 3.431 .
H(4) H(26) 3.056 3_666
H(4) H(40) 3.511 3_666
H(5) F(1) 3.259 .
H(5) F(2) 3.438 .
H(5) F(6) 3.019 .
H(5) F(11) 2.727 .
H(5) C(31) 3.327 .
H(5) C(32) 2.893 .
H(5) C(33) 2.998 .
H(5) C(34) 3.488 .
H(7) F(2) 3.323 3_656
H(7) F(3) 3.136 3_656
H(7) H(17) 3.204 4_554
H(7) H(49) 3.322 3_656
H(8) F(4) 3.131 4_554
H(8) F(5) 3.596 4_554
H(8) H(14) 3.394 4_554
H(8) H(16) 3.525 4_554
H(8) H(17) 2.906 4_554
H(8) H(23) 3.563 3_666
H(9) H(23) 3.184 3_666
H(10) F(19) 3.584 2_656
H(10) C(53) 3.475 2_656
H(10) H(32) 3.346 4_555
H(11) F(14) 3.300 1_455
H(11) C(21) 3.084 4_555
H(11) H(31) 3.248 4_555
H(11) H(32) 2.774 4_555
H(11) H(33) 2.742 4_555
H(12) F(14) 3.123 1_455
H(12) F(18) 3.426 2_656
H(12) F(19) 3.196 2_656
H(12) C(52) 3.433 2_656
H(12) C(53) 3.322 2_656
H(13) F(8) 2.896 2_646
H(13) F(14) 3.146 1_455
H(14) F(4) 2.688 .
H(14) C(35) 3.289 .
H(14) H(8) 3.394 4_555
H(15) F(3) 3.514 .
H(16) F(4) 3.483 .
H(16) F(6) 2.668 .
H(16) F(7) 3.539 .
H(16) H(8) 3.525 4_555
H(17) F(3) 3.425 2_656
H(17) C(8) 3.494 4_555
H(17) H(7) 3.204 4_555
H(17) H(8) 2.906 4_555
H(18) F(4) 3.212 2_656
H(18) F(6) 3.426 .
H(18) F(7) 3.148 .
H(19) F(17) 2.854 2_656
H(19) F(18) 3.461 2_656
H(19) C(50) 3.400 2_656
H(19) C(51) 2.834 2_656
H(19) C(52) 3.143 2_656
H(19) H(2) 3.580 3_666
H(20) F(4) 3.305 2_656
H(20) F(5) 2.834 2_656
H(20) C(4) 3.207 3_666
H(20) C(5) 2.983 3_666
H(20) C(6) 3.472 3_666
H(20) C(36) 3.557 2_656
H(20) H(2) 3.417 3_666
H(20) H(3) 3.067 3_666
H(21) F(5) 3.359 2_656
H(21) C(36) 3.569 2_656
H(21) C(51) 3.453 2_656
H(21) C(52) 3.455 2_656
H(22) F(4) 2.617 2_656
H(22) F(7) 3.183 .
H(22) C(35) 3.567 2_656
H(22) H(42) 3.532 3_666
H(23) C(1) 3.407 3_666
H(23) C(6) 3.342 3_666
H(23) C(8) 3.552 3_666
H(23) C(25) 3.449 3_666
H(23) H(8) 3.563 3_666
H(23) H(9) 3.184 3_666
H(23) H(25) 3.359 3_666
H(23) H(40) 3.277 3_666
H(23) H(42) 2.906 3_666
H(24) F(6) 3.456 .
H(24) F(7) 3.397 .
H(24) C(25) 3.560 3_666
H(24) H(40) 3.410 3_666
H(24) H(41) 3.377 3_666
H(24) H(42) 3.310 3_666
H(25) C(17) 3.133 3_666
H(25) H(23) 3.359 3_666
H(25) H(25) 2.307 3_666
H(25) H(26) 3.296 3_666
H(25) H(27) 3.444 3_666
H(26) C(1) 3.503 3_666
H(26) C(2) 3.125 3_666
H(26) C(3) 3.203 3_666
H(26) C(4) 3.589 3_666
H(26) C(7) 3.587 3_666
H(26) H(1) 3.482 3_666
H(26) H(4) 3.056 3_666
H(26) H(25) 3.296 3_666
H(27) H(25) 3.444 3_666
H(28) F(13) 3.529 1_455
H(29) F(9) 3.571 4_454
H(29) F(10) 2.364 4_454
H(29) F(16) 3.271 4_454
H(29) C(42) 3.493 4_454
H(29) C(50) 3.440 4_454
H(30) F(10) 3.567 4_454
H(30) F(16) 3.536 4_454
H(30) F(17) 2.987 4_454
H(30) C(50) 3.338 4_454
H(30) C(51) 3.030 4_454
H(31) F(10) 3.339 4_454
H(31) F(15) 2.795 4_454
H(31) H(11) 3.248 4_554
H(32) F(19) 3.194 3_656
H(32) F(20) 3.364 3_656
H(32) C(11) 3.445 4_554
H(32) H(10) 3.346 4_554
H(32) H(11) 2.774 4_554
H(33) H(11) 2.742 4_554
H(34) F(1) 3.572 3_656
H(34) F(2) 2.837 3_656
H(34) C(33) 3.451 3_656
H(35) F(1) 3.460 3_656
H(37) F(7) 3.356 3_666
H(37) F(8) 2.889 3_666
H(37) F(15) 3.564 4_454
H(37) C(39) 2.965 3_666
H(37) C(40) 2.692 3_666
H(37) C(41) 3.187 3_666
H(38) F(18) 3.058 4_454
H(38) F(19) 3.443 4_454
H(38) C(52) 3.088 4_454
H(38) C(53) 3.279 4_454
H(39) F(15) 3.023 4_454
H(39) C(51) 3.493 4_454
H(39) C(52) 3.364 4_454
H(39) C(53) 3.560 4_454
H(40) H(4) 3.511 3_666
H(40) H(23) 3.277 3_666
H(40) H(24) 3.410 3_666
H(41) F(6) 3.324 3_666
H(41) F(7) 2.970 3_666
H(41) F(11) 3.293 3_666
H(41) C(38) 3.233 3_666
H(41) C(39) 3.017 3_666
H(41) H(24) 3.377 3_666
H(42) F(7) 3.336 3_666
H(42) C(16) 3.424 3_666
H(42) H(22) 3.532 3_666
H(42) H(23) 2.906 3_666
H(42) H(24) 3.310 3_666
H(43) F(13) 3.431 1_455
H(43) F(17) 3.327 4_454
H(43) F(18) 3.052 4_454
H(43) C(52) 3.480 4_454
H(44) F(12) 2.724 3_666
H(44) C(45) 3.600 3_666
H(45) F(13) 2.945 1_455
H(46) F(2) 2.537 3_656
H(46) H(46) 3.524 3_656
H(46) H(47) 3.408 3_656
H(46) H(49) 3.184 3_656
H(47) F(2) 3.214 .
H(47) F(3) 2.906 .
H(47) C(34) 3.515 .
H(47) H(46) 3.408 3_656
H(48) F(2) 2.659 3_656
H(48) C(2) 3.574 3_656
H(48) C(3) 3.166 3_656
H(48) C(4) 3.128 3_656
H(48) C(5) 3.477 3_656
H(48) H(1) 3.442 3_656
H(48) H(2) 3.383 3_656
H(49) F(3) 2.953 .
H(49) C(1) 3.368 3_656
H(49) C(3) 3.534 3_656
H(49) C(4) 3.181 3_656
H(49) C(5) 2.871 3_656
H(49) C(6) 2.990 3_656
H(49) H(3) 3.175 3_656
H(49) H(7) 3.322 3_656
H(49) H(46) 3.184 3_656
H(50) F(8) 3.280 2_646
H(50) C(4) 3.308 3_656
H(50) C(5) 3.469 3_656
H(50) C(40) 3.309 2_646
H(50) C(41) 3.584 2_646
H(50) H(2) 3.052 3_656
H(50) H(3) 3.349 3_656
H(51) F(3) 2.796 .
H(51) F(7) 3.458 2_646
H(51) F(8) 2.877 2_646
H(51) C(39) 3.496 2_646
H(51) C(40) 3.223 2_646
H(52) F(8) 2.935 2_646
H(52) F(14) 2.687 1_455

loop_
_geom_torsion_atom_site_label_1
_geom_torsion_atom_site_label_2
_geom_torsion_atom_site_label_3
_geom_torsion_atom_site_label_4
_geom_torsion
O(1) V(1) N(1) C(1) -41(2)
N(1) V(1) O(1) C(27) -1.0(2)
N(1) V(1) O(1) C(30) 175.4(3)
O(1) V(1) N(2) C(9) 133.1(16)
N(2) V(1) O(1) C(27) -113.8(2)
N(2) V(1) O(1) C(30) 62.5(3)
O(1) V(1) N(3) C(18) 177(11)
N(3) V(1) O(1) C(27) 111.9(2)
N(3) V(1) O(1) C(30) -71.7(3)
N(1) V(1) N(2) C(9) 25.6(17)
N(2) V(1) N(1) C(1) 71(2)
N(1) V(1) N(3) C(18) -75(15)
N(3) V(1) N(1) C(1) -155(2)
N(2) V(1) N(3) C(18) 51(16)
N(3) V(1) N(2) C(9) -100.1(16)
V(1) O(1) C(27) C(28) -175.5(3)
V(1) O(1) C(30) C(29) -160.9(3)
C(27) O(1) C(30) C(29) 15.7(4)
C(30) O(1) C(27) C(28) 7.7(5)
V(1) N(1) C(1) C(2) -45(2)
V(1) N(1) C(1) C(6) 135(2)
V(1) N(2) C(9) C(10) -134.3(15)
V(1) N(2) C(9) C(14) 46.6(18)
V(1) N(3) C(18) C(19) 168(15)
V(1) N(3) C(18) C(23) -15(16)
N(1) C(1) C(2) C(3) 178.9(3)
N(1) C(1) C(2) C(7) -1.3(5)
N(1) C(1) C(6) C(5) -179.5(3)
N(1) C(1) C(6) C(8) 2.3(5)
C(2) C(1) C(6) C(5) -0.3(5)
C(2) C(1) C(6) C(8) -178.6(3)
C(6) C(1) C(2) C(3) -0.3(5)
C(6) C(1) C(2) C(7) 179.6(3)
C(1) C(2) C(3) C(4) 1.4(6)
C(7) C(2) C(3) C(4) -178.5(4)
C(2) C(3) C(4) C(5) -1.9(8)
C(3) C(4) C(5) C(6) 1.3(7)
C(4) C(5) C(6) C(1) -0.1(4)
C(4) C(5) C(6) C(8) 178.0(4)
N(2) C(9) C(10) C(11) -102.6(6)
N(2) C(9) C(10) C(12) 17.9(6)
N(2) C(9) C(10) C(13) 132.9(5)
N(2) C(9) C(14) C(15) 123.1(6)
N(2) C(9) C(14) C(16) -118.9(5)
N(2) C(9) C(14) C(17) -8.9(7)
C(10) C(9) C(14) C(15) -55.8(6)
C(10) C(9) C(14) C(16) 62.1(6)
C(10) C(9) C(14) C(17) 172.2(5)
C(14) C(9) C(10) C(11) 76.3(6)
C(14) C(9) C(10) C(12) -163.1(5)
C(14) C(9) C(10) C(13) -48.2(6)
N(3) C(18) C(19) C(20) 118.3(4)
N(3) C(18) C(19) C(21) -119.0(5)
N(3) C(18) C(19) C(22) 0.4(6)
N(3) C(18) C(23) C(24) 169.6(4)
N(3) C(18) C(23) C(25) 51.1(5)
N(3) C(18) C(23) C(26) -68.2(5)
C(19) C(18) C(23) C(24) -13.6(6)
C(19) C(18) C(23) C(25) -132.1(4)
C(19) C(18) C(23) C(26) 108.5(5)
C(23) C(18) C(19) C(20) -58.4(6)
C(23) C(18) C(19) C(21) 64.2(6)
C(23) C(18) C(19) C(22) -176.3(4)
O(1) C(27) C(28) C(29) -28.2(6)
C(27) C(28) C(29) C(30) 37.9(6)
C(28) C(29) C(30) O(1) -32.2(5)
C(32) C(31) C(36) F(5) 178.1(2)
C(32) C(31) C(36) C(35) -2.1(5)
C(36) C(31) C(32) F(1) -179.2(3)
C(36) C(31) C(32) C(33) 0.9(5)
C(32) C(31) B(1) C(37) 132.8(3)
C(32) C(31) B(1) C(43) 16.3(4)
C(32) C(31) B(1) C(49) -105.7(3)
B(1) C(31) C(32) F(1) -6.2(5)
B(1) C(31) C(32) C(33) 173.9(3)
C(36) C(31) B(1) C(37) -54.5(3)
C(36) C(31) B(1) C(43) -171.0(2)
C(36) C(31) B(1) C(49) 67.0(3)
B(1) C(31) C(36) F(5) 4.5(4)
B(1) C(31) C(36) C(35) -175.7(3)
F(1) C(32) C(33) F(2) -0.6(5)
F(1) C(32) C(33) C(34) -179.7(3)
C(31) C(32) C(33) F(2) 179.3(3)
C(31) C(32) C(33) C(34) 0.2(5)
F(2) C(33) C(34) F(3) 1.2(6)
F(2) C(33) C(34) C(35) -179.3(3)
C(32) C(33) C(34) F(3) -179.8(3)
C(32) C(33) C(34) C(35) -0.3(6)
F(3) C(34) C(35) F(4) -0.8(6)
F(3) C(34) C(35) C(36) 178.6(3)
C(33) C(34) C(35) F(4) 179.7(3)
C(33) C(34) C(35) C(36) -0.8(6)
F(4) C(35) C(36) F(5) 1.4(5)
F(4) C(35) C(36) C(31) -178.4(3)
C(34) C(35) C(36) F(5) -178.0(3)
C(34) C(35) C(36) C(31) 2.2(5)
C(38) C(37) C(42) F(10) -178.0(2)
C(38) C(37) C(42) C(41) 4.0(4)
C(42) C(37) C(38) F(6) 176.3(2)
C(42) C(37) C(38) C(39) -4.2(5)
C(38) C(37) B(1) C(31) -14.9(4)
C(38) C(37) B(1) C(43) 108.7(3)
C(38) C(37) B(1) C(49) -128.6(3)
B(1) C(37) C(38) F(6) 0.6(5)
B(1) C(37) C(38) C(39) -179.9(3)
C(42) C(37) B(1) C(31) 169.7(2)
C(42) C(37) B(1) C(43) -66.6(3)
C(42) C(37) B(1) C(49) 56.1(3)
B(1) C(37) C(42) F(10) -2.0(4)
B(1) C(37) C(42) C(41) -180.0(2)
F(6) C(38) C(39) F(7) 0.7(5)
F(6) C(38) C(39) C(40) -177.8(3)
C(37) C(38) C(39) F(7) -178.9(3)
C(37) C(38) C(39) C(40) 2.7(6)
F(7) C(39) C(40) F(8) 1.1(6)
F(7) C(39) C(40) C(41) -178.9(3)
C(38) C(39) C(40) F(8) 179.5(3)
C(38) C(39) C(40) C(41) -0.4(6)
F(8) C(40) C(41) F(9) 0.1(4)
F(8) C(40) C(41) C(42) -179.8(3)
C(39) C(40) C(41) F(9) -179.9(2)
C(39) C(40) C(41) C(42) 0.2(5)
F(9) C(41) C(42) F(10) -0.1(4)
F(9) C(41) C(42) C(37) 177.9(3)
C(40) C(41) C(42) F(10) 179.8(3)
C(40) C(41) C(42) C(37) -2.2(5)
C(44) C(43) C(48) F(15) 176.3(3)
C(44) C(43) C(48) C(47) -1.4(5)
C(48) C(43) C(44) F(11) -178.2(2)
C(48) C(43) C(44) C(45) 1.4(5)
C(44) C(43) B(1) C(31) 56.2(3)
C(44) C(43) B(1) C(37) -65.5(3)
C(44) C(43) B(1) C(49) 171.3(2)
B(1) C(43) C(44) F(11) -3.2(4)
B(1) C(43) C(44) C(45) 176.4(3)
C(48) C(43) B(1) C(31) -129.5(3)
C(48) C(43) B(1) C(37) 108.7(3)
C(48) C(43) B(1) C(49) -14.5(4)
B(1) C(43) C(48) F(15) 1.7(5)
B(1) C(43) C(48) C(47) -176.0(3)
F(11) C(44) C(45) F(12) -1.8(5)
F(11) C(44) C(45) C(46) 179.3(3)
C(43) C(44) C(45) F(12) 178.6(3)
C(43) C(44) C(45) C(46) -0.3(5)
F(12) C(45) C(46) F(13) 0.2(4)
F(12) C(45) C(46) C(47) -179.9(3)
C(44) C(45) C(46) F(13) 179.1(3)
C(44) C(45) C(46) C(47) -1.0(6)
F(13) C(46) C(47) F(14) 1.5(6)
F(13) C(46) C(47) C(48) -179.1(3)
C(45) C(46) C(47) F(14) -178.4(3)
C(45) C(46) C(47) C(48) 1.1(6)
F(14) C(47) C(48) F(15) 1.8(5)
F(14) C(47) C(48) C(43) 179.6(3)
C(46) C(47) C(48) F(15) -177.6(3)
C(46) C(47) C(48) C(43) 0.2(4)
C(50) C(49) C(54) F(20) 178.6(2)
C(50) C(49) C(54) C(53) -2.1(4)
C(54) C(49) C(50) F(16) -177.6(2)
C(54) C(49) C(50) C(51) 2.1(4)
C(50) C(49) B(1) C(31) -109.1(3)
C(50) C(49) B(1) C(37) 11.0(4)
C(50) C(49) B(1) C(43) 127.7(3)
B(1) C(49) C(50) F(16) -3.3(5)
B(1) C(49) C(50) C(51) 176.4(3)
C(54) C(49) B(1) C(31) 64.8(3)
C(54) C(49) B(1) C(37) -175.1(2)
C(54) C(49) B(1) C(43) -58.3(3)
B(1) C(49) C(54) F(20) 3.8(4)
B(1) C(49) C(54) C(53) -176.9(3)
F(16) C(50) C(51) F(17) -0.8(4)
F(16) C(50) C(51) C(52) 178.5(3)
C(49) C(50) C(51) F(17) 179.5(3)
C(49) C(50) C(51) C(52) -1.2(5)
F(17) C(51) C(52) F(18) -0.7(5)
F(17) C(51) C(52) C(53) 179.4(3)
C(50) C(51) C(52) F(18) -180.0(2)
C(50) C(51) C(52) C(53) 0.1(4)
F(18) C(52) C(53) F(19) 0.4(5)
F(18) C(52) C(53) C(54) 179.9(2)
C(51) C(52) C(53) F(19) -179.7(3)
C(51) C(52) C(53) C(54) -0.2(4)
F(19) C(53) C(54) F(20) 0.0(4)
F(19) C(53) C(54) C(49) -179.2(3)
C(52) C(53) C(54) F(20) -179.5(3)
C(52) C(53) C(54) C(49) 1.3(5)
